data_4062295
loop_
_publ_author_name
'Alberti, Davide'
'Goddard, Richard'
'Rufi\'nska, Anna'
'P\"orschke, Klaus-Richard'

_publ_section_title
;
 \p-Allyl Nickelate(II) and Palladate(II) Complexes
;
_journal_issue 20
_journal_name_full Organometallics
_journal_page_first 4025
_journal_page_last 4029
_journal_paper_doi 10.1021/om030448j
_journal_volume 22
_journal_year 2003
_chemical_formula_moiety 'C7 H13 Ni 1-, C12 H32 N4 Li 1+'
_chemical_formula_sum 'C19 H45 Li N4 Ni'
_chemical_formula_weight 395.24
_chemical_temperature_decomposition 293
_space_group_IT_number 61
_symmetry_cell_setting orthorhombic
_symmetry_Int_Tables_number 61
_symmetry_space_group_name_Hall '-P 2ac 2ab'
_symmetry_space_group_name_H-M 'P b c a'
_cell_angle_alpha 90.00
_cell_angle_beta 90.00
_cell_angle_gamma 90.00
_cell_formula_units_Z 8
_cell_length_a 14.915(2)
_cell_length_b 17.358(2)
_cell_length_c 18.286(2)
_cell_measurement_temperature 100
_cell_volume 4734.2(10)
_diffrn_ambient_temperature 100
_exptl_crystal_density_diffrn 1.109
_cod_depositor_comments
;
The following automatic conversions were performed:

'_chemical_melting_point' tag was changed to
'_chemical_temperature_decomposition' since the value had been '293,
decomp.'. The value '293, decomp.' was changed to '293'.

Automatic conversion script
Id: cif_fix_values 1646 2011-03-28 12:23:43Z adriana 
;
_cod_database_code 4062295

loop_
_symmetry_equiv_pos_as_xyz
'x, y, z'
'-x+1/2, -y, z+1/2'
'-x, y+1/2, -z+1/2'
'x+1/2, -y+1/2, -z'
'-x, -y, -z'
'x-1/2, y, -z-1/2'
'x, -y-1/2, z-1/2'
'-x-1/2, y-1/2, z'

loop_
_atom_site_label
_atom_site_type_symbol
_atom_site_fract_x
_atom_site_fract_y
_atom_site_fract_z
_atom_site_U_iso_or_equiv
_atom_site_adp_type
_atom_site_occupancy
_atom_site_symmetry_multiplicity
_atom_site_calc_flag
_atom_site_refinement_flags
_atom_site_disorder_assembly
_atom_site_disorder_group
C1 C 0.1746(6) -0.0019(5) 0.6249(4) 0.066(2) Uani 1 1 d . . .
H1A H 0.2312 0.0255 0.6235 0.080 Uiso 1 1 calc R . .
H1B H 0.1807 -0.0572 0.6305 0.080 Uiso 1 1 calc R . .
C2 C 0.1087(6) 0.0236(6) 0.5793(4) 0.076(3) Uani 1 1 d . . .
H2 H 0.0734 -0.0168 0.5552 0.092 Uiso 1 1 calc R . .
C3 C 0.0708(5) 0.0964(4) 0.5789(3) 0.057(2) Uani 1 1 d . . .
H3A H 0.0130 0.1017 0.5550 0.068 Uiso 1 1 calc R . .
H3B H 0.1110 0.1394 0.5706 0.068 Uiso 1 1 calc R . .
C4 C 0.0879(5) 0.0083(4) 0.7766(3) 0.053(2) Uani 1 1 d . . .
H4A H 0.0646 -0.0438 0.7790 0.064 Uiso 1 1 calc R A 1
H4B H 0.1513 0.0070 0.7885 0.064 Uiso 1 1 calc R A 1
C5A C 0.0378(9) 0.0601(9) 0.8308(7) 0.040(4) Uiso 0.50 1 d P B 1
H5A1 H 0.0272 0.0325 0.8761 0.048 Uiso 0.50 1 calc PR B 1
H5A2 H 0.0734 0.1055 0.8417 0.048 Uiso 0.50 1 calc PR B 1
C5B C 0.0061(11) 0.0273(9) 0.8280(9) 0.060(5) Uiso 0.50 1 d P B 2
H5B1 H -0.0462 -0.0035 0.8164 0.073 Uiso 0.50 1 calc PR B 2
H5B2 H 0.0211 0.0213 0.8793 0.073 Uiso 0.50 1 calc PR B 2
C6A C -0.0502(10) 0.0837(9) 0.7972(7) 0.049(4) Uiso 0.50 1 d P B 1
H6A1 H -0.0792 0.1239 0.8255 0.059 Uiso 0.50 1 calc PR B 1
H6A2 H -0.0906 0.0402 0.7925 0.059 Uiso 0.50 1 calc PR B 1
C6B C -0.0064(10) 0.1120(7) 0.8068(7) 0.039(4) Uiso 0.50 1 d P B 2
H6B1 H 0.0459 0.1419 0.8205 0.047 Uiso 0.50 1 calc PR B 2
H6B2 H -0.0584 0.1335 0.8312 0.047 Uiso 0.50 1 calc PR B 2
C7 C -0.0197(5) 0.1137(4) 0.7217(3) 0.052(2) Uani 1 1 d . . .
H7A H 0.0033 0.1656 0.7269 0.062 Uiso 1 1 calc R C 1
H7B H -0.0709 0.1155 0.6891 0.062 Uiso 1 1 calc R C 1
C8 C 0.3106(5) -0.1730(6) 0.7319(4) 0.104(4) Uani 1 1 d . . .
H8A H 0.3293 -0.1900 0.6837 0.125 Uiso 1 1 calc R . .
H8B H 0.2810 -0.1237 0.7256 0.125 Uiso 1 1 calc R . .
C9 C 0.3831(7) -0.1608(6) 0.7701(4) 0.115(4) Uani 1 1 d . . .
H9A H 0.4117 -0.1148 0.7511 0.137 Uiso 1 1 calc R . .
H9B H 0.4238 -0.2034 0.7613 0.137 Uiso 1 1 calc R . .
C10 C 0.1568(5) -0.2082(4) 0.7259(3) 0.052(2) Uani 1 1 d . . .
H10A H 0.1122 -0.2441 0.7423 0.078 Uiso 1 1 calc R . .
H10B H 0.1612 -0.2104 0.6736 0.078 Uiso 1 1 calc R . .
H10C H 0.1400 -0.1571 0.7406 0.078 Uiso 1 1 calc R . .
C11 C 0.2653(5) -0.3061(5) 0.7367(3) 0.065(2) Uani 1 1 d . . .
H11A H 0.3223 -0.3201 0.7570 0.097 Uiso 1 1 calc R . .
H11B H 0.2681 -0.3093 0.6843 0.097 Uiso 1 1 calc R . .
H11C H 0.2201 -0.3407 0.7545 0.097 Uiso 1 1 calc R . .
C12 C 0.3594(5) -0.0708(4) 0.8694(4) 0.058(2) Uani 1 1 d . . .
H12A H 0.3046 -0.0531 0.8477 0.087 Uiso 1 1 calc R . .
H12B H 0.4085 -0.0403 0.8515 0.087 Uiso 1 1 calc R . .
H12C H 0.3558 -0.0660 0.9216 0.087 Uiso 1 1 calc R . .
C13 C 0.4577(5) -0.1746(5) 0.8836(5) 0.075(3) Uani 1 1 d . . .
H13A H 0.4697 -0.2276 0.8722 0.112 Uiso 1 1 calc R . .
H13B H 0.4535 -0.1684 0.9357 0.112 Uiso 1 1 calc R . .
H13C H 0.5055 -0.1430 0.8651 0.112 Uiso 1 1 calc R . .
C14 C 0.1758(7) -0.2925(5) 0.9935(4) 0.093(3) Uani 1 1 d . . .
H14A H 0.1237 -0.3170 0.9719 0.112 Uiso 1 1 calc R . .
H14B H 0.1855 -0.3165 1.0407 0.112 Uiso 1 1 calc R . .
C15 C 0.1549(7) -0.2177(6) 1.0055(4) 0.106(4) Uani 1 1 d . . .
H15A H 0.1990 -0.1964 1.0388 0.128 Uiso 1 1 calc R . .
H15B H 0.0973 -0.2159 1.0301 0.128 Uiso 1 1 calc R . .
C16 C 0.3375(6) -0.3117(4) 0.9890(4) 0.078(3) Uani 1 1 d . . .
H16A H 0.3480 -0.2614 1.0090 0.117 Uiso 1 1 calc R . .
H16B H 0.3865 -0.3257 0.9576 0.117 Uiso 1 1 calc R . .
H16C H 0.3328 -0.3485 1.0280 0.117 Uiso 1 1 calc R . .
C17 C 0.2399(6) -0.3874(4) 0.9168(4) 0.066(2) Uani 1 1 d . . .
H17A H 0.1849 -0.3881 0.8894 0.099 Uiso 1 1 calc R . .
H17B H 0.2363 -0.4242 0.9559 0.099 Uiso 1 1 calc R . .
H17C H 0.2889 -0.4005 0.8852 0.099 Uiso 1 1 calc R . .
C18 C 0.1584(5) -0.0876(5) 0.9663(4) 0.073(2) Uani 1 1 d . . .
H18A H 0.1561 -0.0536 0.9249 0.110 Uiso 1 1 calc R . .
H18B H 0.2145 -0.0810 0.9913 0.110 Uiso 1 1 calc R . .
H18C H 0.1100 -0.0759 0.9990 0.110 Uiso 1 1 calc R . .
C19 C 0.0638(5) -0.1753(4) 0.9039(4) 0.067(2) Uani 1 1 d . . .
H19A H 0.0636 -0.1431 0.8612 0.100 Uiso 1 1 calc R . .
H19B H 0.0168 -0.1594 0.9364 0.100 Uiso 1 1 calc R . .
H19C H 0.0545 -0.2279 0.8897 0.100 Uiso 1 1 calc R . .
Li Li 0.2556(7) -0.2155(5) 0.8744(5) 0.031(3) Uani 1 1 d . . .
N1 N 0.2431(4) -0.2278(4) 0.7582(3) 0.0516(16) Uani 1 1 d . . .
N2 N 0.3739(4) -0.1515(4) 0.8500(3) 0.0532(17) Uani 1 1 d . . .
N3 N 0.2541(4) -0.3112(3) 0.9469(3) 0.0499(16) Uani 1 1 d . . .
N4 N 0.1503(4) -0.1682(4) 0.9410(3) 0.0501(17) Uani 1 1 d . . .
Ni Ni 0.07099(6) 0.04990(5) 0.67954(4) 0.0409(3) Uani 1 1 d . B .

loop_
_atom_site_aniso_label
_atom_site_aniso_U_11
_atom_site_aniso_U_22
_atom_site_aniso_U_33
_atom_site_aniso_U_23
_atom_site_aniso_U_13
_atom_site_aniso_U_12
C1 0.086(6) 0.079(6) 0.034(4) 0.003(4) 0.023(4) 0.019(5)
C2 0.089(7) 0.107(8) 0.033(5) 0.005(5) 0.006(5) 0.004(6)
C3 0.071(5) 0.058(5) 0.041(4) 0.011(4) 0.008(4) 0.009(5)
C4 0.073(5) 0.056(5) 0.031(4) -0.002(4) 0.008(4) 0.010(4)
C7 0.064(5) 0.063(5) 0.029(4) -0.004(4) -0.011(4) 0.004(4)
C8 0.064(6) 0.216(12) 0.033(5) 0.038(6) -0.010(5) -0.084(7)
C9 0.133(9) 0.174(10) 0.037(5) -0.021(6) 0.024(6) -0.098(8)
C10 0.061(5) 0.066(5) 0.030(4) 0.002(4) -0.002(4) -0.003(4)
C11 0.060(6) 0.104(7) 0.030(4) 0.018(4) 0.004(4) 0.026(5)
C12 0.054(5) 0.077(7) 0.042(4) -0.001(4) 0.001(4) -0.017(5)
C13 0.056(6) 0.077(6) 0.091(6) -0.024(5) 0.026(5) -0.005(5)
C14 0.177(10) 0.049(6) 0.053(5) 0.028(4) 0.064(6) 0.024(6)
C15 0.136(9) 0.110(8) 0.073(6) 0.058(6) 0.058(6) 0.067(7)
C16 0.118(8) 0.071(6) 0.044(5) 0.020(4) -0.023(5) -0.004(6)
C17 0.117(7) 0.043(5) 0.037(4) 0.001(4) 0.005(4) -0.007(5)
C18 0.076(6) 0.091(7) 0.053(5) -0.008(5) 0.017(4) 0.006(5)
C19 0.069(6) 0.085(6) 0.046(5) 0.011(4) 0.023(5) 0.001(5)
Li 0.039(6) 0.033(7) 0.019(5) -0.004(5) 0.003(5) 0.004(6)
N1 0.044(4) 0.084(5) 0.026(3) 0.002(3) 0.000(3) -0.018(4)
N2 0.070(5) 0.062(5) 0.028(3) -0.017(3) 0.009(3) -0.031(4)
N3 0.085(5) 0.040(4) 0.024(3) 0.002(3) 0.013(4) 0.010(3)
N4 0.043(4) 0.071(5) 0.036(3) 0.028(3) 0.014(3) 0.022(4)
Ni 0.0506(6) 0.0455(6) 0.0265(5) 0.0005(4) -0.0018(5) -0.0005(5)

loop_
_geom_bond_atom_site_label_1
_geom_bond_atom_site_label_2
_geom_bond_distance
_geom_bond_site_symmetry_2
_geom_bond_publ_flag
C1 C2 1.363(10) . y
C1 Ni 2.049(7) . y
C2 C3 1.385(10) . y
C2 Ni 1.972(7) . y
C3 Ni 2.010(6) . y
C4 C5A 1.533(14) . y
C4 C5B 1.575(16) . y
C4 Ni 1.932(6) . y
C5A C6A 1.506(19) . y
C5B C6B 1.53(2) . y
C6A C7 1.544(14) . y
C6B C7 1.569(14) . y
C7 Ni 1.910(7) . y
C8 C9 1.304(10) . y
C8 N1 1.466(9) . y
C9 N2 1.476(8) . y
C10 N1 1.456(8) . y
C11 N1 1.453(8) . y
C12 N2 1.461(8) . y
C13 N2 1.450(9) . y
C14 C15 1.352(10) . y
C14 N3 1.482(9) . y
C15 N4 1.461(8) . y
C16 N3 1.463(8) . y
C17 N3 1.449(8) . y
C18 N4 1.478(8) . y
C19 N4 1.463(8) . y
Li N3 2.125(10) . y
Li N2 2.132(11) . y
Li N1 2.144(10) . y
Li N4 2.151(10) . y
